data_1516724
loop_
_publ_author_name
'Johnston, Priscilla'
'Nishikami, Yuki'
'Saito, Kei'

_publ_section_title
;
 Synthesis of thyminyl stilbazoles and their photo-reactivity.
;
_journal_issue 9
_journal_name_full
'Photochemical &amp; photobiological sciences : Official journal of the European Photochemistry Association and the European Society for Photobiology'
_journal_page_first 1290
_journal_page_last 1296
_journal_paper_doi 10.1039/c4pp00185k
_journal_volume 13
_journal_year 2014
_chemical_formula_moiety 'C20 H19 N3 O2'
_chemical_formula_sum 'C20 H19 N3 O2'
_chemical_formula_weight 333.38
_chemical_name_common VBMT3Pyr
_chemical_name_systematic
;
 VBMT3Pyr
;
_space_group_IT_number 15
_symmetry_cell_setting monoclinic
_symmetry_space_group_name_Hall '-C 2yc'
_symmetry_space_group_name_H-M 'C 1 2/c 1'
_atom_sites_solution_hydrogens geom
_atom_sites_solution_primary direct
_atom_sites_solution_secondary difmap
_audit_creation_method SHELXL-97
_cell_angle_alpha 90.00
_cell_angle_beta 93.83(3)
_cell_angle_gamma 90.00
_cell_formula_units_Z 8
_cell_length_a 30.165(6)
_cell_length_b 4.4000(9)
_cell_length_c 24.600(5)
_cell_measurement_temperature 100(2)
_cell_volume 3257.8(11)
_computing_cell_refinement XDS
_computing_data_collection 'Blu Ice'
_computing_data_reduction XDS
_computing_molecular_graphics X-Seed
_computing_publication_material CIFTAB
_computing_structure_refinement 'SHELXL-97 (Sheldrick, 1997)'
_computing_structure_solution 'SHELXS-97 (Sheldrick, 1990)'
_diffrn_ambient_temperature 100(2)
_diffrn_measured_fraction_theta_full 0.987
_diffrn_measured_fraction_theta_max 0.987
_diffrn_measurement_device_type '\f goniostat with quantum 210r detector'
_diffrn_measurement_method 'f scan'
_diffrn_radiation_monochromator 'silicon double crystal'
_diffrn_radiation_source 'MX1 Beamline, Australian Synchrotron'
_diffrn_radiation_type synchrotron
_diffrn_radiation_wavelength 0.71070
_diffrn_reflns_av_R_equivalents 0.0630
_diffrn_reflns_av_sigmaI/netI 0.0529
_diffrn_reflns_limit_h_max 35
_diffrn_reflns_limit_h_min -35
_diffrn_reflns_limit_k_max 5
_diffrn_reflns_limit_k_min -5
_diffrn_reflns_limit_l_max 29
_diffrn_reflns_limit_l_min -29
_diffrn_reflns_number 9932
_diffrn_reflns_theta_full 25.00
_diffrn_reflns_theta_max 25.00
_diffrn_reflns_theta_min 1.35
_exptl_absorpt_coefficient_mu 0.090
_exptl_absorpt_correction_T_max 0.9998
_exptl_absorpt_correction_T_min 0.9823
_exptl_crystal_colour Colourless
_exptl_crystal_density_diffrn 1.359
_exptl_crystal_density_method 'not measured'
_exptl_crystal_description Plate
_exptl_crystal_F_000 1408
_exptl_crystal_size_max 0.1
_exptl_crystal_size_mid 0.1
_exptl_crystal_size_min 0.01
_refine_diff_density_max 0.190
_refine_diff_density_min -0.194
_refine_diff_density_rms 0.045
_refine_ls_extinction_method none
_refine_ls_goodness_of_fit_ref 1.023
_refine_ls_hydrogen_treatment constr
_refine_ls_matrix_type full
_refine_ls_number_parameters 228
_refine_ls_number_reflns 2833
_refine_ls_number_restraints 0
_refine_ls_restrained_S_all 1.023
_refine_ls_R_factor_all 0.0617
_refine_ls_R_factor_gt 0.0485
_refine_ls_shift/su_max 0.001
_refine_ls_shift/su_mean 0.000
_refine_ls_structure_factor_coef Fsqd
_refine_ls_weighting_details 'calc w=1/[\s^2^(Fo^2^)+(0.0684P)^2^+2.2617P] where P=(Fo^2^+2Fc^2^)/3'
_refine_ls_weighting_scheme calc
_refine_ls_wR_factor_gt 0.1232
_refine_ls_wR_factor_ref 0.1322
_reflns_number_gt 2268
_reflns_number_total 2833
_reflns_threshold_expression >2sigma(I)
_cod_data_source_file c4pp00185k2.cif
_cod_data_source_block 190912_VBMT3Pyr_5
_cod_depositor_comments 'Adding full bibliography for 1516721--1516725.cif.'
_cod_original_cell_volume 3257.7(11)
_cod_original_sg_symbol_H-M C2/c
_cod_database_code 1516724

loop_
_symmetry_equiv_pos_as_xyz
'x, y, z'
'-x, y, -z+1/2'
'x+1/2, y+1/2, z'
'-x+1/2, y+1/2, -z+1/2'
'-x, -y, -z'
'x, -y, z-1/2'
'-x+1/2, -y+1/2, -z'
'x+1/2, -y+1/2, z-1/2'

loop_
_atom_site_label
_atom_site_type_symbol
_atom_site_fract_x
_atom_site_fract_y
_atom_site_fract_z
_atom_site_U_iso_or_equiv
_atom_site_adp_type
_atom_site_occupancy
_atom_site_symmetry_multiplicity
_atom_site_calc_flag
_atom_site_refinement_flags
N1 N 0.11525(5) 0.7081(3) 0.41136(6) 0.0256(4) Uani 1 1 d .
O2 O 0.12988(4) 0.6870(3) 0.50334(5) 0.0329(3) Uani 1 1 d .
O3 O 0.01415(4) 0.1296(3) 0.42774(5) 0.0361(4) Uani 1 1 d .
N4 N 0.07143(5) 0.4126(3) 0.46589(6) 0.0265(4) Uani 1 1 d .
C5 C 0.05611(6) 0.4163(4) 0.36829(7) 0.0268(4) Uani 1 1 d .
C6 C 0.04454(5) 0.3048(4) 0.42136(7) 0.0268(4) Uani 1 1 d .
C7 C 0.25837(6) 0.4112(4) 0.43123(7) 0.0275(4) Uani 1 1 d .
H7 H 0.2769 0.3454 0.4617 0.033 Uiso 1 1 calc R
C8 C 0.26803(5) 0.3166(4) 0.37896(7) 0.0252(4) Uani 1 1 d .
C9 C 0.30558(6) 0.1127(4) 0.37237(7) 0.0265(4) Uani 1 1 d .
H9 H 0.3244 0.0699 0.4039 0.032 Uiso 1 1 calc R
C10 C 0.19512(5) 0.7007(4) 0.39565(7) 0.0251(4) Uani 1 1 d .
C11 C 0.22265(6) 0.5978(4) 0.43951(7) 0.0274(4) Uani 1 1 d .
H11 H 0.2168 0.6565 0.4755 0.033 Uiso 1 1 calc R
C12 C 0.31561(6) -0.0181(4) 0.32594(7) 0.0270(4) Uani 1 1 d .
H12 H 0.2967 0.0283 0.2946 0.032 Uiso 1 1 calc R
C13 C 0.10701(6) 0.6088(4) 0.46305(7) 0.0261(4) Uani 1 1 d .
N14 N 0.38778(5) -0.5452(4) 0.25328(6) 0.0323(4) Uani 1 1 d .
C15 C 0.20479(6) 0.6141(4) 0.34352(7) 0.0272(4) Uani 1 1 d .
H15 H 0.1867 0.6857 0.3131 0.033 Uiso 1 1 calc R
C16 C 0.09014(6) 0.6091(4) 0.36582(7) 0.0266(4) Uani 1 1 d .
H16 H 0.0974 0.6814 0.3311 0.032 Uiso 1 1 calc R
C17 C 0.15500(5) 0.8948(4) 0.40473(7) 0.0283(4) Uani 1 1 d .
H17A H 0.1611 1.0209 0.4377 0.034 Uiso 1 1 calc R
H17B H 0.1493 1.0333 0.3733 0.034 Uiso 1 1 calc R
C18 C 0.38523(6) -0.3039(4) 0.35820(7) 0.0280(4) Uani 1 1 d .
H18 H 0.3843 -0.2259 0.3941 0.034 Uiso 1 1 calc R
C19 C 0.41889(6) -0.4967(4) 0.34523(7) 0.0288(4) Uani 1 1 d .
H19 H 0.4418 -0.5504 0.3718 0.035 Uiso 1 1 calc R
C20 C 0.35598(6) -0.3539(4) 0.26656(7) 0.0281(4) Uani 1 1 d .
H20 H 0.3339 -0.3014 0.2388 0.034 Uiso 1 1 calc R
C21 C 0.35235(6) -0.2243(4) 0.31784(7) 0.0257(4) Uani 1 1 d .
C22 C 0.24028(6) 0.4253(4) 0.33526(7) 0.0274(4) Uani 1 1 d .
H22 H 0.2460 0.3678 0.2992 0.033 Uiso 1 1 calc R
C23 C 0.02786(6) 0.3138(5) 0.31958(7) 0.0330(4) Uani 1 1 d .
H23A H 0.0399 0.3951 0.2865 0.050 Uiso 1 1 calc R
H23B H -0.0026 0.3879 0.3222 0.050 Uiso 1 1 calc R
H23C H 0.0277 0.0913 0.3180 0.050 Uiso 1 1 calc R
C24 C 0.06182(6) 0.3117(5) 0.52089(7) 0.0338(5) Uani 1 1 d .
H24A H 0.0888 0.2272 0.5394 0.051 Uiso 1 1 calc R
H24B H 0.0386 0.1556 0.5182 0.051 Uiso 1 1 calc R
H24C H 0.0516 0.4852 0.5417 0.051 Uiso 1 1 calc R
C25 C 0.41882(6) -0.6109(4) 0.29287(7) 0.0311(4) Uani 1 1 d .
H25 H 0.4422 -0.7441 0.2845 0.037 Uiso 1 1 calc R

loop_
_atom_site_aniso_label
_atom_site_aniso_U_11
_atom_site_aniso_U_22
_atom_site_aniso_U_33
_atom_site_aniso_U_23
_atom_site_aniso_U_13
_atom_site_aniso_U_12
N1 0.0232(7) 0.0270(8) 0.0263(7) 0.0024(6) -0.0006(6) 0.0003(6)
O2 0.0318(7) 0.0425(8) 0.0238(6) -0.0035(6) -0.0032(5) -0.0047(6)
O3 0.0293(7) 0.0457(8) 0.0328(7) 0.0030(6) -0.0004(5) -0.0125(6)
N4 0.0249(7) 0.0323(8) 0.0223(7) 0.0016(6) 0.0001(6) -0.0003(6)
C5 0.0208(8) 0.0320(10) 0.0272(9) 0.0023(7) -0.0017(7) 0.0027(7)
C6 0.0201(8) 0.0310(10) 0.0288(9) -0.0009(8) -0.0018(7) 0.0033(8)
C7 0.0273(9) 0.0298(10) 0.0244(9) 0.0022(7) -0.0062(7) -0.0027(7)
C8 0.0229(8) 0.0251(9) 0.0271(9) 0.0015(7) -0.0021(7) -0.0070(7)
C9 0.0238(8) 0.0297(10) 0.0253(9) 0.0023(8) -0.0039(7) -0.0038(7)
C10 0.0226(8) 0.0236(9) 0.0288(9) 0.0014(7) -0.0017(7) -0.0076(7)
C11 0.0282(9) 0.0300(10) 0.0236(9) -0.0027(7) -0.0006(7) -0.0044(7)
C12 0.0267(9) 0.0294(10) 0.0241(9) -0.0002(8) -0.0059(7) -0.0031(8)
C13 0.0248(9) 0.0289(9) 0.0242(9) -0.0014(7) -0.0013(7) 0.0043(7)
N14 0.0337(8) 0.0365(9) 0.0263(8) -0.0015(7) -0.0022(6) 0.0020(7)
C15 0.0255(9) 0.0294(10) 0.0258(9) 0.0039(7) -0.0053(7) -0.0043(7)
C16 0.0237(9) 0.0325(10) 0.0229(9) 0.0042(7) -0.0027(7) 0.0045(7)
C17 0.0267(9) 0.0267(9) 0.0312(10) 0.0020(8) 0.0001(7) -0.0043(7)
C18 0.0289(9) 0.0310(10) 0.0234(9) -0.0004(8) -0.0031(7) -0.0045(8)
C19 0.0242(9) 0.0349(10) 0.0264(9) 0.0048(8) -0.0053(7) -0.0021(8)
C20 0.0280(9) 0.0301(10) 0.0251(9) 0.0009(8) -0.0060(7) 0.0007(8)
C21 0.0264(8) 0.0251(9) 0.0255(8) 0.0014(7) -0.0006(7) -0.0046(7)
C22 0.0257(9) 0.0318(10) 0.0241(9) -0.0010(8) -0.0019(7) -0.0034(8)
C23 0.0285(9) 0.0439(11) 0.0259(9) 0.0043(9) -0.0043(7) -0.0032(9)
C24 0.0333(10) 0.0457(12) 0.0223(9) 0.0040(8) 0.0015(7) -0.0061(9)
C25 0.0288(9) 0.0348(10) 0.0295(10) 0.0011(8) 0.0000(7) 0.0034(8)

loop_
_atom_type_symbol
_atom_type_description
_atom_type_scat_dispersion_real
_atom_type_scat_dispersion_imag
_atom_type_scat_source
C C 0.0033 0.0016 'International Tables Vol C Tables 4.2.6.8 and 6.1.1.4'
H H 0.0000 0.0000 'International Tables Vol C Tables 4.2.6.8 and 6.1.1.4'
N N 0.0061 0.0033 'International Tables Vol C Tables 4.2.6.8 and 6.1.1.4'
O O 0.0106 0.0060 'International Tables Vol C Tables 4.2.6.8 and 6.1.1.4'

loop_
_geom_angle_atom_site_label_1
_geom_angle_atom_site_label_2
_geom_angle_atom_site_label_3
_geom_angle
C16 N1 C13 121.61(15)
C16 N1 C17 119.56(14)
C13 N1 C17 118.43(14)
C13 N4 C6 125.63(15)
C13 N4 C24 115.85(14)
C6 N4 C24 118.52(15)
C16 C5 C6 118.98(16)
C16 C5 C23 123.67(16)
C6 C5 C23 117.33(16)
O3 C6 N4 121.04(16)
O3 C6 C5 123.79(16)
N4 C6 C5 115.17(15)
C11 C7 C8 121.63(16)
C7 C8 C22 116.91(16)
C7 C8 C9 119.61(15)
C22 C8 C9 123.48(16)
C12 C9 C8 125.59(16)
C15 C10 C11 118.38(16)
C15 C10 C17 120.81(15)
C11 C10 C17 120.78(16)
C7 C11 C10 120.67(16)
C9 C12 C21 127.24(16)
O2 C13 N4 122.30(16)
O2 C13 N1 122.14(16)
N4 C13 N1 115.55(15)
C20 N14 C25 116.00(15)
C22 C15 C10 120.95(16)
C5 C16 N1 123.04(16)
N1 C17 C10 111.56(15)
C19 C18 C21 119.22(16)
C18 C19 C25 118.99(16)
N14 C20 C21 125.51(16)
C20 C21 C18 116.37(16)
C20 C21 C12 118.99(15)
C18 C21 C12 124.64(16)
C15 C22 C8 121.43(16)
N14 C25 C19 123.89(17)

loop_
_geom_bond_atom_site_label_1
_geom_bond_atom_site_label_2
_geom_bond_distance
N1 C16 1.380(2)
N1 C13 1.383(2)
N1 C17 1.472(2)
O2 C13 1.219(2)
O3 C6 1.216(2)
N4 C13 1.383(2)
N4 C6 1.402(2)
N4 C24 1.471(2)
C5 C16 1.336(3)
C5 C6 1.459(3)
C5 C23 1.493(2)
C7 C11 1.380(3)
C7 C8 1.401(2)
C8 C22 1.402(2)
C8 C9 1.463(3)
C9 C12 1.332(3)
C10 C15 1.387(2)
C10 C11 1.393(2)
C10 C17 1.510(2)
C12 C21 1.456(3)
N14 C20 1.333(2)
N14 C25 1.337(2)
C15 C22 1.381(3)
C18 C19 1.377(3)
C18 C21 1.400(2)
C19 C25 1.382(3)
C20 C21 1.395(2)
